data_7720709
loop_
_publ_author_name
'Kim, Yoseph'
'Lee, Ji Hye'
'Moon, Hyeongkwon'
'Mo, Himchan'
'Hwang, Hyonseok'
'Lee, Junseong'
'Park, Jun Hui'
'Kim, Youngjo'
'Park, Myung Hwan'

_publ_section_title
;
 Xanthene-anchored salen-based open and closed dinuclear indium complexes:
 synthesis and photophysical properties.
;
_journal_issue 20
_journal_name_full 'Dalton transactions (Cambridge, England : 2003)'
_journal_page_first 7840
_journal_page_last 7847
_journal_paper_doi 10.1039/d6dt00428h
_journal_volume 55
_journal_year 2026
_chemical_formula_moiety 'C96 H90 In2 N4 O6, 4(C3 H7)'
_chemical_formula_sum 'C108 H118 In2 N4 O6'
_chemical_formula_weight 1797.70
_space_group_crystal_system triclinic
_space_group_IT_number 2
_space_group_name_Hall '-P 1'
_space_group_name_H-M_alt 'P -1'
_atom_sites_solution_hydrogens geom
_atom_sites_solution_primary direct
_audit_creation_date 2022-03-14
_audit_creation_method
;
Olex2 1.5
(compiled 2021.12.09 svn.r5202d8cf for OlexSys, GUI svn.r6439)
;
_audit_update_record
;
2026-02-11 deposited with the CCDC.	2026-03-16 downloaded from the CCDC.
;
_cell_angle_alpha 88.505(2)
_cell_angle_beta 86.216(2)
_cell_angle_gamma 75.336(2)
_cell_formula_units_Z 2
_cell_length_a 15.0203(6)
_cell_length_b 15.3837(7)
_cell_length_c 20.1621(9)
_cell_measurement_reflns_used 8426
_cell_measurement_temperature 100
_cell_measurement_theta_max 23.765
_cell_measurement_theta_min 2.194
_cell_volume 4497.0(3)
_computing_cell_refinement 'SAINT v8.34A (Bruker, 2013)'
_computing_data_reduction 'SAINT v8.34A (Bruker, 2013)'
_computing_molecular_graphics 'Olex2 1.5 (Dolomanov et al., 2009)'
_computing_publication_material 'Olex2 1.5 (Dolomanov et al., 2009)'
_computing_structure_refinement 'XL  (Sheldrick, 2008)'
_computing_structure_solution 'XS  (Sheldrick, 2008)'
_diffrn_ambient_temperature 100
_diffrn_measured_fraction_theta_full 0.993
_diffrn_measured_fraction_theta_max 0.991
_diffrn_measurement_device_type 'Bruker APEX-II CCD'
_diffrn_measurement_method '\f and \w scans'
_diffrn_radiation_type MoK\a
_diffrn_radiation_wavelength 0.71073
_diffrn_reflns_av_R_equivalents 0.0870
_diffrn_reflns_av_unetI/netI 0.1061
_diffrn_reflns_Laue_measured_fraction_full 0.993
_diffrn_reflns_Laue_measured_fraction_max 0.991
_diffrn_reflns_limit_h_max 18
_diffrn_reflns_limit_h_min -18
_diffrn_reflns_limit_k_max 18
_diffrn_reflns_limit_k_min -18
_diffrn_reflns_limit_l_max 24
_diffrn_reflns_limit_l_min -24
_diffrn_reflns_number 63107
_diffrn_reflns_point_group_measured_fraction_full 0.993
_diffrn_reflns_point_group_measured_fraction_max 0.991
_diffrn_reflns_theta_full 25.242
_diffrn_reflns_theta_max 25.742
_diffrn_reflns_theta_min 1.696
_diffrn_source_current 30.0
_diffrn_source_power 1.5
_diffrn_source_voltage 50.0
_diffrn_standards_number 0
_exptl_absorpt_coefficient_mu 0.571
_exptl_absorpt_correction_T_max 0.7453
_exptl_absorpt_correction_T_min 0.4859
_exptl_absorpt_correction_type multi-scan
_exptl_absorpt_process_details
;
SADABS-2014/2 (Bruker,2014/2) was used for absorption correction.
wR2(int) was 0.1103 before and 0.0648 after correction.
The Ratio of minimum to maximum transmission is 0.6520.
The \l/2 correction factor is 0.00150.
;
_exptl_crystal_density_diffrn 1.328
_exptl_crystal_description block
_exptl_crystal_F_000 1880
_exptl_crystal_size_max 0.15
_exptl_crystal_size_mid 0.15
_exptl_crystal_size_min 0.1
_refine_diff_density_max 1.749
_refine_diff_density_min -1.082
_refine_diff_density_rms 0.139
_refine_ls_extinction_method none
_refine_ls_goodness_of_fit_ref 1.029
_refine_ls_hydrogen_treatment constr
_refine_ls_matrix_type full
_refine_ls_number_parameters 1103
_refine_ls_number_reflns 17040
_refine_ls_number_restraints 88
_refine_ls_restrained_S_all 1.031
_refine_ls_R_factor_all 0.1161
_refine_ls_R_factor_gt 0.0653
_refine_ls_shift/su_max 0.001
_refine_ls_shift/su_mean 0.000
_refine_ls_structure_factor_coef Fsqd
_refine_ls_weighting_details 'w=1/[\s^2^(Fo^2^)+(0.0935P)^2^+7.9665P] where P=(Fo^2^+2Fc^2^)/3'
_refine_ls_weighting_scheme calc
_refine_ls_wR_factor_gt 0.1623
_refine_ls_wR_factor_ref 0.1899
_reflns_Friedel_coverage 0.000
_reflns_number_gt 10941
_reflns_number_total 17040
_reflns_threshold_expression 'I > 2\s(I)'
_cod_data_source_file d6dt00428h2.cif
_cod_data_source_block kyj176_0m
_cod_depositor_comments 'Adding full bibliography for 7720708--7720709.cif.'
_cod_database_code 7720709
_shelxl_version_number 2014-3
_shelx_space_group_comment
;
The symmetry employed for this shelxl refinement is uniquely defined
by the following loop, which should always be used as a source of
symmetry information in preference to the above space-group names.
They are only intended as comments.
;
_shelx_estimated_absorpt_t_max 0.945
_shelx_estimated_absorpt_t_min 0.919
_olex2_refinement_description
;
1. Fixed Uiso
 At 1.2 times of:
  All C(H) groups, All C(H,H) groups
 At 1.5 times of:
  All C(H,H,H) groups
2. Restrained distances
 C1A-C1B = C1B-C1C = C1C-C1D = C1D-C1E = C1E-C1F
 1.52 with sigma of 0.02
 C1B-C1D = C1C-C1E
 2.54 with sigma of 0.04
 C1A-C1C = C1D-C1F
 2.53 with sigma of 0.04
 C1A-C1B \\sim C1B-C1C \\sim C1C-C1D \\sim C1D-C1E \\sim C1E-C1F
 with sigma of 0.02
 C1A-C1C \\sim C1C-C1E \\sim C1B-C1D \\sim C1D-C1F
 with sigma of 0.04
3. Uiso/Uaniso restraints and constraints
C1A \\sim C1B \\sim C1C \\sim C1D \\sim C1E \\sim C1F: within 2A with sigma of
0.04 and sigma for terminal atoms of 0.08 within 2A
Uanis(C1F) \\sim Ueq: with sigma of 0.01 and sigma for terminal atoms of 0.02
4. Rigid body (RIGU) restrains
 C1A, C1B, C1C, C1D, C1E, C1F
 with sigma for 1-2 distances of 0.004 and sigma for 1-3 distances of 0.004
5.a Secondary CH2 refined with riding coordinates:
 C98(H98A,H98B), C99(H99A,H99B), C100(H10D,H10E), C101(H10F,H10G), C1B(H1BA,
 H1BB), C1C(H1CA,H1CB), C1D(H1DA,H1DB), C1E(H1EA,H1EB)
5.b Aromatic/amide H refined with riding coordinates:
 C3(H3), C5(H5), C11(H11), C13(H13), C15(H15), C16(H16), C17(H17), C18(H18),
 C20(H20), C22(H22), C25(H25), C27(H27), C36(H36), C38(H38), C44(H44), C46(H46),
  C48(H48), C49(H49), C50(H50), C51(H51), C53(H53), C55(H55), C58(H58),
 C60(H60), C68(H68), C69(H69), C70(H70), C77(H77), C78(H78), C79(H79), C83(H83),
  C84(H84), C85(H85), C92(H92), C93(H93), C94(H94)
5.c Idealised Me refined as rotating group:
 C8(H8A,H8B,H8C), C9(H9A,H9B,H9C), C10(H10A,H10B,H10C), C30(H30A,H30B,H30C),
 C31(H31A,H31B,H31C), C32(H32A,H32B,H32C), C33(H33A,H33B,H33C), C41(H41A,H41B,
 H41C), C42(H42A,H42B,H42C), C43(H43A,H43B,H43C), C63(H63A,H63B,H63C), C64(H64A,
 H64B,H64C), C65(H65A,H65B,H65C), C66(H66A,H66B,H66C), C74(H74A,H74B,H74C),
 C75(H75A,H75B,H75C), C89(H89A,H89B,H89C), C90(H90A,H90B,H90C), C97(H97A,H97B,
 H97C), C102(H10H,H10I,H10J), C1A(H1AA,H1AB,H1AC), C1F(H1FA,H1FB,H1FC)
;
_olex2_submission_special_instructions 'No special instructions were received'

loop_
_space_group_symop_operation_xyz
'x, y, z'
'-x, -y, -z'

loop_
_atom_site_label
_atom_site_type_symbol
_atom_site_fract_x
_atom_site_fract_y
_atom_site_fract_z
_atom_site_U_iso_or_equiv
_atom_site_adp_type
_atom_site_occupancy
_atom_site_site_symmetry_order
_atom_site_calc_flag
_atom_site_refinement_flags_posn
_atom_site_refinement_flags_adp
_atom_site_refinement_flags_occupancy
_atom_site_disorder_assembly
_atom_site_disorder_group
In1 In 0.94195(3) 0.70282(3) 0.24136(2) 0.02107(13) Uani 1 1 d . . . . .
In2 In 0.63555(3) 1.04107(3) 0.13698(2) 0.02262(13) Uani 1 1 d . . . . .
O1 O 0.9181(3) 0.7853(3) 0.32462(19) 0.0226(9) Uani 1 1 d . . . . .
O2 O 0.8672(3) 0.6167(3) 0.2852(2) 0.0236(10) Uani 1 1 d . . . . .
O3 O 0.6621(3) 0.9076(3) 0.1689(2) 0.0272(10) Uani 1 1 d . . . . .
O4 O 0.7039(3) 1.0709(3) 0.2170(2) 0.0265(10) Uani 1 1 d . . . . .
O5 O 1.0587(3) 1.1510(3) 0.3067(2) 0.0241(10) Uani 1 1 d . . . . .
O6 O 0.5113(3) 0.5612(3) 0.1569(2) 0.0239(10) Uani 1 1 d . . . . .
N1 N 0.9236(3) 0.8391(3) 0.1908(2) 0.0221(11) Uani 1 1 d . . . . .
N2 N 0.8525(3) 0.7047(3) 0.1572(2) 0.0209(11) Uani 1 1 d . . . . .
N3 N 0.6624(3) 0.9731(3) 0.0362(2) 0.0230(12) Uani 1 1 d . . . . .
N4 N 0.7326(3) 1.1029(3) 0.0763(2) 0.0229(12) Uani 1 1 d . . . . .
C1 C 0.9657(4) 0.8442(4) 0.3338(3) 0.0203(13) Uani 1 1 d . . . . .
C2 C 0.9826(4) 0.9040(4) 0.2811(3) 0.0188(13) Uani 1 1 d . . . . .
C3 C 1.0315(4) 0.9678(4) 0.2930(3) 0.0209(13) Uani 1 1 d . . . . .
H3 H 1.0385 1.0096 0.2587 0.025 Uiso 1 1 calc R U . . .
C4 C 1.0702(4) 0.9722(4) 0.3533(3) 0.0229(14) Uani 1 1 d . . . . .
C5 C 1.0494(4) 0.9142(4) 0.4046(3) 0.0238(14) Uani 1 1 d . . . . .
H5 H 1.0726 0.9179 0.4469 0.029 Uiso 1 1 calc R U . . .
C6 C 0.9981(4) 0.8530(4) 0.3975(3) 0.0219(14) Uani 1 1 d . . . . .
C7 C 0.9741(5) 0.7937(4) 0.4553(3) 0.0271(15) Uani 1 1 d . . . . .
C8 C 0.8697(5) 0.8177(5) 0.4700(3) 0.0380(18) Uani 1 1 d . . . . .
H8A H 0.8480 0.8815 0.4811 0.057 Uiso 1 1 calc R U . . .
H8B H 0.8543 0.7812 0.5074 0.057 Uiso 1 1 calc R U . . .
H8C H 0.8398 0.8057 0.4306 0.057 Uiso 1 1 calc R U . . .
C9 C 1.0114(5) 0.6939(4) 0.4404(3) 0.0359(17) Uani 1 1 d . . . . .
H9A H 0.9792 0.6779 0.4037 0.054 Uiso 1 1 calc R U . . .
H9B H 1.0014 0.6585 0.4800 0.054 Uiso 1 1 calc R U . . .
H9C H 1.0776 0.6814 0.4280 0.054 Uiso 1 1 calc R U . . .
C10 C 1.0166(5) 0.8114(5) 0.5200(3) 0.0365(17) Uani 1 1 d . . . . .
H10A H 1.0840 0.7964 0.5130 0.055 Uiso 1 1 calc R U . . .
H10B H 0.9991 0.7739 0.5561 0.055 Uiso 1 1 calc R U . . .
H10C H 0.9938 0.8749 0.5317 0.055 Uiso 1 1 calc R U . . .
C11 C 0.9508(4) 0.9035(4) 0.2159(3) 0.0224(14) Uani 1 1 d . . . . .
H11 H 0.9495 0.9552 0.1887 0.027 Uiso 1 1 calc R U . . .
C12 C 0.9017(4) 0.8389(4) 0.1232(3) 0.0208(13) Uani 1 1 d . . . . .
C13 C 0.9151(4) 0.8993(4) 0.0748(3) 0.0229(14) Uani 1 1 d . . . . .
H13 H 0.9352 0.9502 0.0870 0.028 Uiso 1 1 calc R U . . .
C14 C 0.9000(4) 0.8885(4) 0.0077(3) 0.0211(13) Uani 1 1 d . . . . .
C15 C 0.9164(4) 0.9506(4) -0.0420(3) 0.0290(15) Uani 1 1 d . . . . .
H15 H 0.9363 1.0017 -0.0300 0.035 Uiso 1 1 calc R U . . .
C16 C 0.9037(5) 0.9372(5) -0.1073(3) 0.0346(17) Uani 1 1 d . . . . .
H16 H 0.9161 0.9781 -0.1406 0.042 Uiso 1 1 calc R U . . .
C17 C 0.8723(5) 0.8627(5) -0.1250(3) 0.0339(17) Uani 1 1 d . . . . .
H17 H 0.8622 0.8546 -0.1702 0.041 Uiso 1 1 calc R U . . .
C18 C 0.8562(5) 0.8020(4) -0.0784(3) 0.0302(15) Uani 1 1 d . . . . .
H18 H 0.8365 0.7514 -0.0914 0.036 Uiso 1 1 calc R U . . .
C19 C 0.8689(4) 0.8140(4) -0.0099(3) 0.0244(14) Uani 1 1 d . . . . .
C20 C 0.8512(4) 0.7530(4) 0.0402(3) 0.0235(14) Uani 1 1 d . . . . .
H20 H 0.8289 0.7034 0.0284 0.028 Uiso 1 1 calc R U . . .
C21 C 0.8659(4) 0.7646(4) 0.1051(3) 0.0199(13) Uani 1 1 d . . . . .
C22 C 0.7918(4) 0.6573(4) 0.1534(3) 0.0215(14) Uani 1 1 d . . . . .
H22 H 0.7562 0.6677 0.1154 0.026 Uiso 1 1 calc R U . . .
C23 C 0.8096(4) 0.5745(4) 0.2639(3) 0.0227(14) Uani 1 1 d . . . . .
C24 C 0.7792(4) 0.5115(4) 0.3072(3) 0.0238(14) Uani 1 1 d . . . . .
C25 C 0.7164(4) 0.4691(4) 0.2840(3) 0.0241(14) Uani 1 1 d . . . . .
H25 H 0.6970 0.4262 0.3125 0.029 Uiso 1 1 calc R U . . .
C26 C 0.6792(4) 0.4851(4) 0.2210(3) 0.0232(14) Uani 1 1 d . . . . .
C27 C 0.7080(4) 0.5469(4) 0.1804(3) 0.0232(14) Uani 1 1 d . . . . .
H27 H 0.6834 0.5598 0.1380 0.028 Uiso 1 1 calc R U . . .
C28 C 0.7732(4) 0.5920(4) 0.1999(3) 0.0198(13) Uani 1 1 d . . . . .
C29 C 0.8124(5) 0.4945(4) 0.3780(3) 0.0294(16) Uani 1 1 d . . . . .
C30 C 0.7783(5) 0.5823(5) 0.4182(3) 0.0403(18) Uani 1 1 d . . . . .
H30A H 0.8056 0.6288 0.3978 0.060 Uiso 1 1 calc R U . . .
H30B H 0.7968 0.5712 0.4640 0.060 Uiso 1 1 calc R U . . .
H30C H 0.7110 0.6025 0.4183 0.060 Uiso 1 1 calc R U . . .
C31 C 0.7733(6) 0.4227(5) 0.4147(4) 0.045(2) Uani 1 1 d . . . . .
H31A H 0.7061 0.4442 0.4206 0.068 Uiso 1 1 calc R U . . .
H31B H 0.7994 0.4106 0.4582 0.068 Uiso 1 1 calc R U . . .
H31C H 0.7894 0.3674 0.3886 0.068 Uiso 1 1 calc R U . . .
C32 C 0.9177(4) 0.4629(4) 0.3782(3) 0.0328(16) Uani 1 1 d . . . . .
H32A H 0.9392 0.4058 0.3545 0.049 Uiso 1 1 calc R U . . .
H32B H 0.9360 0.4545 0.4241 0.049 Uiso 1 1 calc R U . . .
H32C H 0.9452 0.5081 0.3560 0.049 Uiso 1 1 calc R U . . .
C33 C 1.0821(5) 0.6292(4) 0.2239(4) 0.0398(19) Uani 1 1 d . . . . .
H33A H 1.1228 0.6691 0.2288 0.060 Uiso 1 1 calc R U . . .
H33B H 1.0914 0.6051 0.1787 0.060 Uiso 1 1 calc R U . . .
H33C H 1.0966 0.5796 0.2561 0.060 Uiso 1 1 calc R U . . .
C34 C 0.6180(4) 0.8528(4) 0.1453(3) 0.0223(14) Uani 1 1 d . . . . .
C35 C 0.6141(4) 0.8419(4) 0.0758(3) 0.0221(14) Uani 1 1 d . . . . .
C36 C 0.5735(4) 0.7771(4) 0.0527(3) 0.0227(14) Uani 1 1 d . . . . .
H36 H 0.5759 0.7675 0.0061 0.027 Uiso 1 1 calc R U . . .
C37 C 0.5299(4) 0.7264(4) 0.0948(3) 0.0201(13) Uani 1 1 d . . . . .
C38 C 0.5309(4) 0.7403(4) 0.1636(3) 0.0233(14) Uani 1 1 d . . . . .
H38 H 0.5001 0.7071 0.1933 0.028 Uiso 1 1 calc R U . . .
C39 C 0.5749(4) 0.8002(4) 0.1907(3) 0.0244(14) Uani 1 1 d . . . . .
C40 C 0.5728(4) 0.8133(4) 0.2661(3) 0.0248(14) Uani 1 1 d . . . . .
C41 C 0.6705(4) 0.7954(4) 0.2907(3) 0.0269(15) Uani 1 1 d . . . . .
H41A H 0.7032 0.7326 0.2827 0.040 Uiso 1 1 calc R U . . .
H41B H 0.6667 0.8075 0.3385 0.040 Uiso 1 1 calc R U . . .
H41C H 0.7039 0.8348 0.2668 0.040 Uiso 1 1 calc R U . . .
C42 C 0.5196(5) 0.9107(4) 0.2839(4) 0.0359(17) Uani 1 1 d . . . . .
H42A H 0.5525 0.9528 0.2631 0.054 Uiso 1 1 calc R U . . .
H42B H 0.5152 0.9178 0.3323 0.054 Uiso 1 1 calc R U . . .
H42C H 0.4576 0.9232 0.2677 0.054 Uiso 1 1 calc R U . . .
C43 C 0.5244(5) 0.7489(5) 0.3049(3) 0.0412(19) Uani 1 1 d . . . . .
H43A H 0.4603 0.7611 0.2928 0.062 Uiso 1 1 calc R U . . .
H43B H 0.5257 0.7581 0.3527 0.062 Uiso 1 1 calc R U . . .
H43C H 0.5565 0.6867 0.2940 0.062 Uiso 1 1 calc R U . . .
C44 C 0.6461(4) 0.8964(4) 0.0260(3) 0.0245(14) Uani 1 1 d . . . . .
H44 H 0.6561 0.8744 -0.0182 0.029 Uiso 1 1 calc R U . . .
C45 C 0.6889(4) 1.0284(4) -0.0156(3) 0.0241(14) Uani 1 1 d . . . . .
C46 C 0.6795(4) 1.0196(4) -0.0810(3) 0.0272(15) Uani 1 1 d . . . . .
H46 H 0.6546 0.9728 -0.0954 0.033 Uiso 1 1 calc R U . . .
C47 C 0.7067(4) 1.0796(4) -0.1288(3) 0.0256(14) Uani 1 1 d . . . . .
C48 C 0.7013(5) 1.0696(5) -0.1984(3) 0.0313(16) Uani 1 1 d . . . . .
H48 H 0.6799 1.0213 -0.2141 0.038 Uiso 1 1 calc R U . . .
C49 C 0.7267(5) 1.1292(5) -0.2428(3) 0.0361(17) Uani 1 1 d . . . . .
H49 H 0.7223 1.1224 -0.2891 0.043 Uiso 1 1 calc R U . . .
C50 C 0.7594(5) 1.2003(5) -0.2199(4) 0.0412(19) Uani 1 1 d . . . . .
H50 H 0.7770 1.2414 -0.2509 0.049 Uiso 1 1 calc R U . . .
C51 C 0.7659(5) 1.2103(5) -0.1541(4) 0.0386(18) Uani 1 1 d . . . . .
H51 H 0.7872 1.2593 -0.1395 0.046 Uiso 1 1 calc R U . . .
C52 C 0.7421(4) 1.1502(4) -0.1068(3) 0.0273(15) Uani 1 1 d . . . . .
C53 C 0.7494(4) 1.1584(4) -0.0385(3) 0.0258(14) Uani 1 1 d . . . . .
H53 H 0.7709 1.2067 -0.0230 0.031 Uiso 1 1 calc R U . . .
C54 C 0.7264(4) 1.0987(4) 0.0062(3) 0.0232(14) Uani 1 1 d . . . . .
C55 C 0.7965(4) 1.1354(4) 0.0989(3) 0.0224(14) Uani 1 1 d . . . . .
H55 H 0.8375 1.1531 0.0666 0.027 Uiso 1 1 calc R U . . .
C56 C 0.7664(4) 1.1148(4) 0.2232(3) 0.0211(14) Uani 1 1 d . . . . .
C57 C 0.8123(4) 1.1475(4) 0.1671(3) 0.0207(13) Uani 1 1 d . . . . .
C58 C 0.8790(4) 1.1948(4) 0.1761(3) 0.0227(14) Uani 1 1 d . . . . .
H58 H 0.9095 1.2149 0.1382 0.027 Uiso 1 1 calc R U . . .
C59 C 0.9011(4) 1.2127(4) 0.2376(3) 0.0235(14) Uani 1 1 d . . . . .
C60 C 0.8572(4) 1.1791(4) 0.2932(3) 0.0246(14) Uani 1 1 d . . . . .
H60 H 0.8743 1.1895 0.3362 0.030 Uiso 1 1 calc R U . . .
C61 C 0.7908(4) 1.1321(4) 0.2883(3) 0.0230(14) Uani 1 1 d . . . . .
C62 C 0.7388(4) 1.1030(4) 0.3506(3) 0.0259(15) Uani 1 1 d . . . . .
C63 C 0.7802(6) 1.1240(7) 0.4145(4) 0.061(3) Uani 1 1 d . . . . .
H63A H 0.7482 1.1033 0.4533 0.092 Uiso 1 1 calc R U . . .
H63B H 0.7729 1.1890 0.4173 0.092 Uiso 1 1 calc R U . . .
H63C H 0.8459 1.0931 0.4134 0.092 Uiso 1 1 calc R U . . .
C64 C 0.7470(5) 1.0022(4) 0.3512(4) 0.0359(17) Uani 1 1 d . . . . .
H64A H 0.8123 0.9697 0.3487 0.054 Uiso 1 1 calc R U . . .
H64B H 0.7173 0.9867 0.3129 0.054 Uiso 1 1 calc R U . . .
H64C H 0.7168 0.9853 0.3923 0.054 Uiso 1 1 calc R U . . .
C65 C 0.6383(5) 1.1545(5) 0.3519(4) 0.044(2) Uani 1 1 d . . . . .
H65A H 0.6060 1.1393 0.3927 0.066 Uiso 1 1 calc R U . . .
H65B H 0.6099 1.1384 0.3132 0.066 Uiso 1 1 calc R U . . .
H65C H 0.6340 1.2192 0.3508 0.066 Uiso 1 1 calc R U . . .
C66 C 0.4910(4) 1.1013(4) 0.1458(4) 0.0394(19) Uani 1 1 d . . . . .
H66A H 0.4574 1.0549 0.1425 0.059 Uiso 1 1 calc R U . . .
H66B H 0.4745 1.1458 0.1101 0.059 Uiso 1 1 calc R U . . .
H66C H 0.4748 1.1310 0.1890 0.059 Uiso 1 1 calc R U . . .
C67 C 1.1409(4) 1.0232(4) 0.3638(3) 0.0237(14) Uani 1 1 d . . . . .
C68 C 1.2180(5) 0.9806(4) 0.3974(3) 0.0325(16) Uani 1 1 d . . . . .
H68 H 1.2220 0.9226 0.4163 0.039 Uiso 1 1 calc R U . . .
C69 C 1.2891(5) 1.0217(5) 0.4037(4) 0.0386(18) Uani 1 1 d . . . . .
H69 H 1.3418 0.9916 0.4265 0.046 Uiso 1 1 calc R U . . .
C70 C 1.2838(5) 1.1055(5) 0.3770(4) 0.0358(17) Uani 1 1 d . . . . .
H70 H 1.3334 1.1325 0.3815 0.043 Uiso 1 1 calc R U . . .
C71 C 1.2081(4) 1.1521(4) 0.3438(3) 0.0279(15) Uani 1 1 d . . . . .
C72 C 1.1380(4) 1.1095(4) 0.3373(3) 0.0228(14) Uani 1 1 d . . . . .
C73 C 1.2057(5) 1.2462(4) 0.3150(3) 0.0301(15) Uani 1 1 d . . . . .
C74 C 1.2063(5) 1.3106(5) 0.3717(4) 0.0386(18) Uani 1 1 d . . . . .
H74A H 1.1515 1.3150 0.4018 0.058 Uiso 1 1 calc R U . . .
H74B H 1.2061 1.3702 0.3532 0.058 Uiso 1 1 calc R U . . .
H74C H 1.2618 1.2879 0.3962 0.058 Uiso 1 1 calc R U . . .
C75 C 1.2892(5) 1.2402(5) 0.2662(4) 0.045(2) Uani 1 1 d . . . . .
H75A H 1.3458 1.2145 0.2889 0.068 Uiso 1 1 calc R U . . .
H75B H 1.2897 1.3005 0.2495 0.068 Uiso 1 1 calc R U . . .
H75C H 1.2856 1.2019 0.2289 0.068 Uiso 1 1 calc R U . . .
C76 C 1.1181(4) 1.2819(4) 0.2790(3) 0.0232(14) Uani 1 1 d . . . . .
C77 C 1.1015(5) 1.3642(4) 0.2452(3) 0.0325(16) Uani 1 1 d . . . . .
H77 H 1.1462 1.3982 0.2450 0.039 Uiso 1 1 calc R U . . .
C78 C 1.0223(5) 1.3979(4) 0.2119(3) 0.0325(16) Uani 1 1 d . . . . .
H78 H 1.0135 1.4542 0.1894 0.039 Uiso 1 1 calc R U . . .
C79 C 0.9561(5) 1.3502(4) 0.2114(3) 0.0302(16) Uani 1 1 d . . . . .
H79 H 0.9017 1.3736 0.1884 0.036 Uiso 1 1 calc R U . . .
C80 C 0.9690(4) 1.2675(4) 0.2445(3) 0.0242(14) Uani 1 1 d . . . . .
C81 C 1.0493(4) 1.2353(4) 0.2777(3) 0.0232(14) Uani 1 1 d . . . . .
C82 C 0.6139(4) 0.4330(4) 0.2017(3) 0.0212(13) Uani 1 1 d . . . . .
C83 C 0.6340(4) 0.3412(4) 0.2159(3) 0.0280(15) Uani 1 1 d . . . . .
H83 H 0.6894 0.3134 0.2364 0.034 Uiso 1 1 calc R U . . .
C84 C 0.5746(5) 0.2895(4) 0.2007(3) 0.0332(16) Uani 1 1 d . . . . .
H84 H 0.5894 0.2271 0.2110 0.040 Uiso 1 1 calc R U . . .
C85 C 0.4946(4) 0.3285(4) 0.1708(3) 0.0280(15) Uani 1 1 d . . . . .
H85 H 0.4544 0.2928 0.1603 0.034 Uiso 1 1 calc R U . . .
C86 C 0.4718(4) 0.4195(4) 0.1558(3) 0.0229(14) Uani 1 1 d . . . . .
C87 C 0.5324(4) 0.4700(4) 0.1712(3) 0.0213(13) Uani 1 1 d . . . . .
C88 C 0.3823(4) 0.4685(4) 0.1252(3) 0.0259(15) Uani 1 1 d . . . . .
C89 C 0.3158(5) 0.5161(5) 0.1820(4) 0.0360(17) Uani 1 1 d . . . . .
H89A H 0.3047 0.4715 0.2150 0.054 Uiso 1 1 calc R U . . .
H89B H 0.2572 0.5481 0.1640 0.054 Uiso 1 1 calc R U . . .
H89C H 0.3430 0.5591 0.2031 0.054 Uiso 1 1 calc R U . . .
C90 C 0.3372(4) 0.4048(4) 0.0901(4) 0.0319(16) Uani 1 1 d . . . . .
H90A H 0.3776 0.3774 0.0520 0.048 Uiso 1 1 calc R U . . .
H90B H 0.2778 0.4387 0.0746 0.048 Uiso 1 1 calc R U . . .
H90C H 0.3276 0.3576 0.1213 0.048 Uiso 1 1 calc R U . . .
C91 C 0.4049(4) 0.5403(4) 0.0787(3) 0.0252(14) Uani 1 1 d . . . . .
C92 C 0.3666(4) 0.5647(4) 0.0179(3) 0.0280(15) Uani 1 1 d . . . . .
H92 H 0.3287 0.5307 0.0008 0.034 Uiso 1 1 calc R U . . .
C93 C 0.3827(4) 0.6377(4) -0.0182(3) 0.0272(15) Uani 1 1 d . . . . .
H93 H 0.3578 0.6522 -0.0603 0.033 Uiso 1 1 calc R U . . .
C94 C 0.4351(4) 0.6889(4) 0.0075(3) 0.0251(14) Uani 1 1 d . . . . .
H94 H 0.4431 0.7407 -0.0164 0.030 Uiso 1 1 calc R U . . .
C95 C 0.4768(4) 0.6670(4) 0.0678(3) 0.0228(14) Uani 1 1 d . . . . .
C96 C 0.4635(4) 0.5896(4) 0.1003(3) 0.0235(14) Uani 1 1 d . . . . .
C97 C 1.1094(6) 0.6522(6) 0.0060(5) 0.065(3) Uani 1 1 d . . . . .
H97A H 1.1356 0.6859 -0.0287 0.098 Uiso 1 1 calc R U . . .
H97B H 1.1578 0.6217 0.0351 0.098 Uiso 1 1 calc R U . . .
H97C H 1.0603 0.6937 0.0323 0.098 Uiso 1 1 calc R U . . .
C98 C 1.0710(9) 0.5848(8) -0.0251(7) 0.110(5) Uani 1 1 d . . . . .
H98A H 1.0290 0.6171 -0.0586 0.132 Uiso 1 1 calc R U . . .
H98B H 1.1229 0.5431 -0.0498 0.132 Uiso 1 1 calc R U . . .
C99 C 1.0233(6) 0.5323(6) 0.0128(6) 0.072(3) Uani 1 1 d . . . . .
H99A H 0.9756 0.5750 0.0403 0.086 Uiso 1 1 calc R U . . .
H99B H 1.0676 0.4977 0.0440 0.086 Uiso 1 1 calc R U . . .
C100 C 1.5028(7) 0.9527(6) 0.5137(4) 0.064(3) Uani 1 1 d . . . . .
H10D H 1.5114 0.9523 0.5620 0.076 Uiso 1 1 calc R U . . .
H10E H 1.4432 0.9381 0.5080 0.076 Uiso 1 1 calc R U . . .
C101 C 1.5796(7) 0.8795(7) 0.4813(5) 0.077(3) Uani 1 1 d . . . . .
H10F H 1.6397 0.8897 0.4915 0.092 Uiso 1 1 calc R U . . .
H10G H 1.5755 0.8840 0.4325 0.092 Uiso 1 1 calc R U . . .
C102 C 1.5765(9) 0.7853(7) 0.5041(6) 0.099(4) Uani 1 1 d . . . . .
H10H H 1.6302 0.7416 0.4843 0.148 Uiso 1 1 calc R U . . .
H10I H 1.5200 0.7723 0.4901 0.148 Uiso 1 1 calc R U . . .
H10J H 1.5771 0.7812 0.5527 0.148 Uiso 1 1 calc R U . . .
C1A C 1.2872(10) 1.7168(7) 0.4062(6) 0.122(5) Uani 1 1 d D U . . .
H1AA H 1.2932 1.7600 0.3707 0.182 Uiso 1 1 calc R U . . .
H1AB H 1.3348 1.7140 0.4378 0.182 Uiso 1 1 calc R U . . .
H1AC H 1.2261 1.7360 0.4294 0.182 Uiso 1 1 calc R U . . .
C1B C 1.2986(11) 1.6271(8) 0.3773(8) 0.158(6) Uani 1 1 d D U . . .
H1BA H 1.2481 1.6020 0.3967 0.190 Uiso 1 1 calc R U . . .
H1BB H 1.2904 1.6352 0.3291 0.190 Uiso 1 1 calc R U . . .
C1C C 1.3866(10) 1.5599(7) 0.3862(8) 0.141(5) Uani 1 1 d D U . . .
H1CA H 1.4035 1.5626 0.4326 0.170 Uiso 1 1 calc R U . . .
H1CB H 1.4353 1.5761 0.3566 0.170 Uiso 1 1 calc R U . . .
C1D C 1.3849(10) 1.4663(8) 0.3721(9) 0.167(6) Uani 1 1 d D U . . .
H1DA H 1.3423 1.4477 0.4059 0.200 Uiso 1 1 calc R U . . .
H1DB H 1.3588 1.4658 0.3283 0.200 Uiso 1 1 calc R U . . .
C1E C 1.4734(12) 1.3989(10) 0.3713(9) 0.184(7) Uani 1 1 d D U . . .
H1EA H 1.5185 1.4169 0.3393 0.221 Uiso 1 1 calc R U . . .
H1EB H 1.4656 1.3400 0.3577 0.221 Uiso 1 1 calc R U . . .
C1F C 1.5065(17) 1.3923(17) 0.4389(11) 0.292(13) Uani 1 1 d D U . . .
H1FA H 1.5725 1.3626 0.4372 0.438 Uiso 1 1 calc R U . . .
H1FB H 1.4728 1.3571 0.4673 0.438 Uiso 1 1 calc R U . . .
H1FC H 1.4961 1.4526 0.4572 0.438 Uiso 1 1 calc R U . . .

loop_
_atom_site_aniso_label
_atom_site_aniso_U_11
_atom_site_aniso_U_22
_atom_site_aniso_U_33
_atom_site_aniso_U_23
_atom_site_aniso_U_13
_atom_site_aniso_U_12
In1 0.0243(3) 0.0187(2) 0.0233(3) 0.00273(18) -0.00659(19) -0.01014(18)
In2 0.0253(3) 0.0217(2) 0.0247(3) -0.00034(18) -0.0048(2) -0.01214(19)
O1 0.031(2) 0.024(2) 0.017(2) 0.0023(18) -0.0043(19) -0.0158(19)
O2 0.031(2) 0.019(2) 0.026(2) 0.0055(18) -0.008(2) -0.0132(18)
O3 0.042(3) 0.017(2) 0.029(3) 0.0025(18) -0.015(2) -0.0169(19)
O4 0.034(3) 0.029(2) 0.022(2) 0.0002(19) -0.005(2) -0.018(2)
O5 0.027(2) 0.024(2) 0.026(2) 0.0028(19) -0.0066(19) -0.0159(18)
O6 0.024(2) 0.016(2) 0.034(3) -0.0003(18) -0.008(2) -0.0064(17)
N1 0.028(3) 0.021(3) 0.022(3) 0.002(2) -0.005(2) -0.013(2)
N2 0.028(3) 0.018(3) 0.018(3) 0.000(2) -0.002(2) -0.009(2)
N3 0.028(3) 0.024(3) 0.021(3) -0.001(2) 0.000(2) -0.014(2)
N4 0.029(3) 0.020(3) 0.022(3) 0.003(2) -0.003(2) -0.010(2)
C1 0.023(3) 0.020(3) 0.018(3) 0.000(2) -0.004(3) -0.006(3)
C2 0.028(3) 0.017(3) 0.013(3) 0.001(2) -0.002(3) -0.009(2)
C3 0.029(4) 0.018(3) 0.017(3) -0.002(2) 0.001(3) -0.009(3)
C4 0.022(3) 0.020(3) 0.029(4) -0.004(3) -0.009(3) -0.007(3)
C5 0.030(4) 0.024(3) 0.020(3) -0.002(3) -0.010(3) -0.009(3)
C6 0.031(4) 0.016(3) 0.020(3) 0.002(3) -0.009(3) -0.008(3)
C7 0.041(4) 0.028(4) 0.017(3) 0.001(3) -0.006(3) -0.016(3)
C8 0.052(5) 0.047(5) 0.020(4) 0.006(3) 0.002(3) -0.024(4)
C9 0.058(5) 0.029(4) 0.026(4) 0.010(3) -0.015(3) -0.020(3)
C10 0.058(5) 0.040(4) 0.016(3) 0.002(3) -0.004(3) -0.021(4)
C11 0.029(4) 0.020(3) 0.020(3) 0.005(3) -0.003(3) -0.009(3)
C12 0.024(3) 0.019(3) 0.018(3) -0.002(2) 0.004(3) -0.006(2)
C13 0.031(4) 0.020(3) 0.023(3) 0.002(3) -0.005(3) -0.014(3)
C14 0.018(3) 0.031(4) 0.014(3) 0.007(3) -0.004(2) -0.005(3)
C15 0.025(4) 0.039(4) 0.023(4) 0.007(3) 0.000(3) -0.010(3)
C16 0.035(4) 0.049(5) 0.019(4) 0.011(3) 0.003(3) -0.012(3)
C17 0.039(4) 0.048(4) 0.015(3) 0.000(3) -0.001(3) -0.010(3)
C18 0.034(4) 0.035(4) 0.022(4) -0.005(3) -0.005(3) -0.008(3)
C19 0.024(3) 0.031(4) 0.018(3) -0.003(3) 0.000(3) -0.006(3)
C20 0.026(3) 0.027(3) 0.020(3) -0.002(3) -0.001(3) -0.010(3)
C21 0.020(3) 0.021(3) 0.021(3) -0.001(3) -0.004(3) -0.007(2)
C22 0.022(3) 0.014(3) 0.030(4) -0.001(3) -0.009(3) -0.006(2)
C23 0.023(3) 0.019(3) 0.027(4) 0.000(3) -0.005(3) -0.008(3)
C24 0.028(4) 0.021(3) 0.023(3) 0.004(3) -0.002(3) -0.008(3)
C25 0.029(4) 0.020(3) 0.027(4) 0.004(3) -0.001(3) -0.013(3)
C26 0.022(3) 0.021(3) 0.027(4) 0.000(3) -0.003(3) -0.007(3)
C27 0.024(3) 0.022(3) 0.024(3) -0.001(3) -0.010(3) -0.004(3)
C28 0.024(3) 0.012(3) 0.026(3) 0.003(2) -0.008(3) -0.008(2)
C29 0.035(4) 0.035(4) 0.025(4) 0.011(3) -0.007(3) -0.019(3)
C30 0.047(5) 0.053(5) 0.026(4) -0.004(3) -0.004(3) -0.021(4)
C31 0.062(5) 0.057(5) 0.032(4) 0.020(4) -0.020(4) -0.040(4)
C32 0.038(4) 0.029(4) 0.035(4) 0.011(3) -0.018(3) -0.010(3)
C33 0.032(4) 0.020(4) 0.066(5) 0.002(3) 0.005(4) -0.007(3)
C34 0.024(3) 0.016(3) 0.029(4) -0.001(3) -0.003(3) -0.007(2)
C35 0.025(3) 0.020(3) 0.024(3) 0.000(3) -0.006(3) -0.009(3)
C36 0.028(4) 0.018(3) 0.024(3) 0.000(3) -0.007(3) -0.006(3)
C37 0.017(3) 0.014(3) 0.029(4) 0.001(3) -0.001(3) -0.004(2)
C38 0.024(3) 0.020(3) 0.030(4) 0.001(3) -0.002(3) -0.011(3)
C39 0.025(3) 0.020(3) 0.028(4) 0.002(3) -0.008(3) -0.004(3)
C40 0.027(4) 0.024(3) 0.025(3) -0.002(3) -0.004(3) -0.010(3)
C41 0.032(4) 0.020(3) 0.028(4) -0.002(3) -0.008(3) -0.005(3)
C42 0.031(4) 0.032(4) 0.045(5) -0.010(3) -0.008(3) -0.005(3)
C43 0.062(5) 0.048(5) 0.023(4) -0.001(3) 0.003(4) -0.032(4)
C44 0.025(4) 0.026(4) 0.024(3) 0.000(3) -0.004(3) -0.010(3)
C45 0.026(4) 0.021(3) 0.026(4) 0.006(3) -0.003(3) -0.009(3)
C46 0.035(4) 0.024(3) 0.027(4) -0.001(3) -0.010(3) -0.014(3)
C47 0.024(3) 0.032(4) 0.022(3) 0.000(3) -0.005(3) -0.008(3)
C48 0.033(4) 0.040(4) 0.026(4) -0.002(3) -0.005(3) -0.017(3)
C49 0.043(4) 0.045(4) 0.026(4) 0.001(3) -0.007(3) -0.019(3)
C50 0.054(5) 0.046(5) 0.028(4) 0.010(3) -0.003(4) -0.023(4)
C51 0.054(5) 0.035(4) 0.035(4) 0.005(3) -0.007(4) -0.024(4)
C52 0.027(4) 0.032(4) 0.026(4) 0.006(3) -0.003(3) -0.013(3)
C53 0.034(4) 0.021(3) 0.026(4) -0.004(3) -0.002(3) -0.014(3)
C54 0.029(4) 0.024(3) 0.018(3) 0.003(3) -0.003(3) -0.009(3)
C55 0.021(3) 0.022(3) 0.025(3) -0.001(3) -0.001(3) -0.007(3)
C56 0.024(3) 0.011(3) 0.031(4) 0.003(3) -0.009(3) -0.007(2)
C57 0.020(3) 0.015(3) 0.027(3) -0.003(3) -0.004(3) -0.003(2)
C58 0.024(3) 0.025(3) 0.023(3) 0.004(3) -0.007(3) -0.013(3)
C59 0.025(3) 0.017(3) 0.031(4) 0.006(3) -0.008(3) -0.011(3)
C60 0.030(4) 0.023(3) 0.026(4) 0.001(3) -0.012(3) -0.015(3)
C61 0.027(3) 0.017(3) 0.026(3) 0.004(3) -0.003(3) -0.008(3)
C62 0.032(4) 0.034(4) 0.019(3) 0.006(3) -0.008(3) -0.020(3)
C63 0.082(7) 0.106(7) 0.024(4) 0.015(4) -0.017(4) -0.074(6)
C64 0.037(4) 0.030(4) 0.042(4) 0.011(3) 0.004(3) -0.012(3)
C65 0.043(5) 0.040(4) 0.042(5) 0.003(4) 0.010(4) -0.001(3)
C66 0.027(4) 0.029(4) 0.068(5) -0.004(4) -0.011(4) -0.014(3)
C67 0.027(4) 0.026(3) 0.022(3) -0.004(3) -0.006(3) -0.012(3)
C68 0.039(4) 0.027(4) 0.034(4) 0.000(3) -0.005(3) -0.011(3)
C69 0.034(4) 0.033(4) 0.051(5) 0.003(3) -0.019(4) -0.009(3)
C70 0.033(4) 0.034(4) 0.047(5) -0.001(3) -0.010(3) -0.019(3)
C71 0.027(4) 0.027(4) 0.032(4) -0.007(3) -0.003(3) -0.012(3)
C72 0.023(3) 0.023(3) 0.023(3) -0.005(3) -0.007(3) -0.005(3)
C73 0.031(4) 0.028(4) 0.036(4) 0.001(3) 0.000(3) -0.018(3)
C74 0.047(5) 0.034(4) 0.044(5) 0.000(3) -0.015(4) -0.025(3)
C75 0.033(4) 0.050(5) 0.054(5) 0.009(4) 0.005(4) -0.017(4)
C76 0.025(3) 0.025(3) 0.024(3) -0.003(3) 0.003(3) -0.015(3)
C77 0.035(4) 0.032(4) 0.039(4) 0.000(3) 0.001(3) -0.025(3)
C78 0.046(4) 0.026(4) 0.032(4) 0.007(3) -0.012(3) -0.020(3)
C79 0.037(4) 0.026(4) 0.033(4) 0.005(3) -0.011(3) -0.015(3)
C80 0.033(4) 0.024(3) 0.022(3) 0.000(3) -0.005(3) -0.019(3)
C81 0.026(3) 0.021(3) 0.028(4) -0.001(3) -0.003(3) -0.015(3)
C82 0.022(3) 0.020(3) 0.023(3) 0.000(3) 0.000(3) -0.008(2)
C83 0.028(4) 0.024(3) 0.035(4) 0.007(3) -0.010(3) -0.011(3)
C84 0.042(4) 0.023(4) 0.040(4) 0.007(3) -0.010(3) -0.015(3)
C85 0.031(4) 0.020(3) 0.038(4) -0.004(3) -0.004(3) -0.014(3)
C86 0.019(3) 0.025(3) 0.029(4) -0.002(3) -0.002(3) -0.011(3)
C87 0.018(3) 0.020(3) 0.026(3) -0.001(3) 0.002(3) -0.006(2)
C88 0.020(3) 0.026(3) 0.036(4) 0.002(3) -0.009(3) -0.012(3)
C89 0.027(4) 0.036(4) 0.044(4) 0.000(3) 0.010(3) -0.008(3)
C90 0.022(4) 0.030(4) 0.050(5) 0.001(3) -0.012(3) -0.016(3)
C91 0.021(3) 0.020(3) 0.036(4) -0.005(3) -0.008(3) -0.005(3)
C92 0.022(3) 0.024(3) 0.042(4) -0.005(3) -0.010(3) -0.010(3)
C93 0.025(4) 0.031(4) 0.025(4) -0.001(3) -0.004(3) -0.006(3)
C94 0.020(3) 0.023(3) 0.034(4) -0.001(3) -0.003(3) -0.009(3)
C95 0.021(3) 0.017(3) 0.031(4) 0.000(3) -0.001(3) -0.007(2)
C96 0.023(3) 0.019(3) 0.028(4) -0.002(3) -0.001(3) -0.006(3)
C97 0.038(5) 0.048(5) 0.112(8) 0.004(5) -0.012(5) -0.016(4)
C98 0.092(9) 0.075(8) 0.169(14) 0.000(8) 0.005(9) -0.036(7)
C99 0.038(5) 0.046(6) 0.134(10) 0.001(6) -0.006(6) -0.014(4)
C100 0.067(6) 0.088(7) 0.042(5) 0.010(5) -0.015(5) -0.028(6)
C101 0.087(8) 0.092(8) 0.047(6) -0.006(5) -0.003(5) -0.013(6)
C102 0.131(11) 0.076(8) 0.092(9) -0.008(7) -0.026(8) -0.026(7)
C1A 0.162(12) 0.082(7) 0.115(10) 0.010(7) 0.038(9) -0.032(7)
C1B 0.218(14) 0.097(8) 0.144(12) -0.004(8) -0.048(11) -0.001(8)
C1C 0.202(12) 0.082(7) 0.133(11) 0.020(7) -0.016(9) -0.024(7)
C1D 0.203(13) 0.094(8) 0.192(14) -0.010(8) -0.003(11) -0.018(7)
C1E 0.200(14) 0.115(10) 0.210(15) 0.016(10) 0.022(12) -0.001(9)
C1F 0.293(18) 0.280(18) 0.254(16) -0.020(13) -0.033(13) 0.025(14)

loop_
_atom_type_symbol
_atom_type_description
_atom_type_scat_dispersion_real
_atom_type_scat_dispersion_imag
_atom_type_scat_source
C C 0.0033 0.0016 'International Tables Vol C Tables 4.2.6.8 and 6.1.1.4'
H H 0.0000 0.0000 'International Tables Vol C Tables 4.2.6.8 and 6.1.1.4'
In In -0.7276 1.3100 'International Tables Vol C Tables 4.2.6.8 and 6.1.1.4'
N N 0.0061 0.0033 'International Tables Vol C Tables 4.2.6.8 and 6.1.1.4'
O O 0.0106 0.0060 'International Tables Vol C Tables 4.2.6.8 and 6.1.1.4'

loop_
_geom_angle_atom_site_label_1
_geom_angle_atom_site_label_2
_geom_angle_atom_site_label_3
_geom_angle
_geom_angle_site_symmetry_1
_geom_angle_site_symmetry_3
_geom_angle_publ_flag
O1 In1 N1 80.02(16) . . ?
O1 In1 N2 129.02(17) . . ?
O1 In1 C33 114.2(2) . . ?
O2 In1 O1 92.72(16) . . ?
O2 In1 N1 141.98(17) . . ?
O2 In1 N2 83.61(16) . . ?
O2 In1 C33 108.6(2) . . ?
N2 In1 N1 73.06(17) . . ?
C33 In1 N1 108.3(2) . . ?
C33 In1 N2 115.1(3) . . ?
O3 In2 O4 89.63(16) . . ?
O3 In2 N3 81.05(17) . . ?
O3 In2 N4 125.86(18) . . ?
O3 In2 C66 109.9(2) . . ?
O4 In2 N3 141.78(17) . . ?
O4 In2 N4 84.15(17) . . ?
O4 In2 C66 112.5(2) . . ?
N4 In2 N3 72.19(18) . . ?
C66 In2 N3 105.5(2) . . ?
C66 In2 N4 122.1(2) . . ?
C1 O1 In1 122.5(4) . . ?
C23 O2 In1 134.4(4) . . ?
C34 O3 In2 120.6(4) . . ?
C56 O4 In2 134.3(4) . . ?
C72 O5 C81 120.4(5) . . ?
C87 O6 C96 116.9(5) . . ?
C11 N1 In1 122.3(4) . . ?
C11 N1 C12 122.7(5) . . ?
C12 N1 In1 113.2(4) . . ?
C21 N2 In1 113.4(4) . . ?
C22 N2 In1 126.0(4) . . ?
C22 N2 C21 120.6(5) . . ?
C44 N3 In2 122.9(4) . . ?
C44 N3 C45 123.6(5) . . ?
C45 N3 In2 113.1(4) . . ?
C54 N4 In2 114.7(4) . . ?
C55 N4 In2 125.9(4) . . ?
C55 N4 C54 119.3(5) . . ?
O1 C1 C2 121.1(5) . . ?
O1 C1 C6 120.2(5) . . ?
C6 C1 C2 118.6(5) . . ?
C3 C2 C1 119.8(5) . . ?
C3 C2 C11 116.6(5) . . ?
C11 C2 C1 123.6(5) . . ?
C2 C3 H3 118.9 . . ?
C4 C3 C2 122.2(5) . . ?
C4 C3 H3 118.9 . . ?
C3 C4 C5 116.1(5) . . ?
C3 C4 C67 124.4(6) . . ?
C5 C4 C67 119.0(5) . . ?
C4 C5 H5 117.7 . . ?
C6 C5 C4 124.6(6) . . ?
C6 C5 H5 117.7 . . ?
C1 C6 C7 118.7(5) . . ?
C5 C6 C1 118.4(5) . . ?
C5 C6 C7 123.0(5) . . ?
C6 C7 C10 111.2(5) . . ?
C8 C7 C6 109.3(5) . . ?
C8 C7 C10 106.6(6) . . ?
C9 C7 C6 111.7(5) . . ?
C9 C7 C8 111.2(6) . . ?
C9 C7 C10 106.7(5) . . ?
C7 C8 H8A 109.5 . . ?
C7 C8 H8B 109.5 . . ?
C7 C8 H8C 109.5 . . ?
H8A C8 H8B 109.5 . . ?
H8A C8 H8C 109.5 . . ?
H8B C8 H8C 109.5 . . ?
C7 C9 H9A 109.5 . . ?
C7 C9 H9B 109.5 . . ?
C7 C9 H9C 109.5 . . ?
H9A C9 H9B 109.5 . . ?
H9A C9 H9C 109.5 . . ?
H9B C9 H9C 109.5 . . ?
C7 C10 H10A 109.5 . . ?
C7 C10 H10B 109.5 . . ?
C7 C10 H10C 109.5 . . ?
H10A C10 H10B 109.5 . . ?
H10A C10 H10C 109.5 . . ?
H10B C10 H10C 109.5 . . ?
N1 C11 C2 125.6(5) . . ?
N1 C11 H11 117.2 . . ?
C2 C11 H11 117.2 . . ?
N1 C12 C21 115.0(5) . . ?
C13 C12 N1 126.3(6) . . ?
C13 C12 C21 118.7(5) . . ?
C12 C13 H13 118.9 . . ?
C12 C13 C14 122.1(6) . . ?
C14 C13 H13 118.9 . . ?
C13 C14 C15 121.4(6) . . ?
C19 C14 C13 118.8(5) . . ?
C19 C14 C15 119.8(6) . . ?
C14 C15 H15 119.9 . . ?
C16 C15 C14 120.2(6) . . ?
C16 C15 H15 119.9 . . ?
C15 C16 H16 120.0 . . ?
C15 C16 C17 120.0(6) . . ?
C17 C16 H16 120.0 . . ?
C16 C17 H17 119.5 . . ?
C18 C17 C16 121.0(6) . . ?
C18 C17 H17 119.5 . . ?
C17 C18 H18 119.8 . . ?
C17 C18 C19 120.4(6) . . ?
C19 C18 H18 119.8 . . ?
C14 C19 C18 118.6(6) . . ?
C14 C19 C20 119.5(6) . . ?
C20 C19 C18 122.0(6) . . ?
C19 C20 H20 119.5 . . ?
C21 C20 C19 121.0(6) . . ?
C21 C20 H20 119.5 . . ?
N2 C21 C12 116.3(5) . . ?
C20 C21 N2 123.8(5) . . ?
C20 C21 C12 119.8(5) . . ?
N2 C22 H22 116.4 . . ?
N2 C22 C28 127.3(6) . . ?
C28 C22 H22 116.4 . . ?
O2 C23 C24 118.7(5) . . ?
O2 C23 C28 122.1(5) . . ?
C24 C23 C28 119.1(5) . . ?
C23 C24 C29 120.8(6) . . ?
C25 C24 C23 117.7(5) . . ?
C25 C24 C29 121.4(5) . . ?
C24 C25 H25 117.8 . . ?
C24 C25 C26 124.4(6) . . ?
C26 C25 H25 117.8 . . ?
C25 C26 C82 118.8(5) . . ?
C27 C26 C25 117.2(6) . . ?
C27 C26 C82 123.9(6) . . ?
C26 C27 H27 119.0 . . ?
C26 C27 C28 121.9(6) . . ?
C28 C27 H27 119.0 . . ?
C22 C28 C23 125.4(5) . . ?
C27 C28 C22 114.7(5) . . ?
C27 C28 C23 119.7(5) . . ?
C24 C29 C30 109.0(5) . . ?
C31 C29 C24 111.8(5) . . ?
C31 C29 C30 107.2(6) . . ?
C31 C29 C32 107.2(5) . . ?
C32 C29 C24 112.1(5) . . ?
C32 C29 C30 109.3(6) . . ?
C29 C30 H30A 109.5 . . ?
C29 C30 H30B 109.5 . . ?
C29 C30 H30C 109.5 . . ?
H30A C30 H30B 109.5 . . ?
H30A C30 H30C 109.5 . . ?
H30B C30 H30C 109.5 . . ?
C29 C31 H31A 109.5 . . ?
C29 C31 H31B 109.5 . . ?
C29 C31 H31C 109.5 . . ?
H31A C31 H31B 109.5 . . ?
H31A C31 H31C 109.5 . . ?
H31B C31 H31C 109.5 . . ?
C29 C32 H32A 109.5 . . ?
C29 C32 H32B 109.5 . . ?
C29 C32 H32C 109.5 . . ?
H32A C32 H32B 109.5 . . ?
H32A C32 H32C 109.5 . . ?
H32B C32 H32C 109.5 . . ?
In1 C33 H33A 109.5 . . ?
In1 C33 H33B 109.5 . . ?
In1 C33 H33C 109.5 . . ?
H33A C33 H33B 109.5 . . ?
H33A C33 H33C 109.5 . . ?
H33B C33 H33C 109.5 . . ?
O3 C34 C35 121.8(5) . . ?
O3 C34 C39 119.3(6) . . ?
C35 C34 C39 118.9(5) . . ?
C34 C35 C44 124.1(6) . . ?
C36 C35 C34 120.0(5) . . ?
C36 C35 C44 115.8(6) . . ?
C35 C36 H36 118.7 . . ?
C37 C36 C35 122.6(6) . . ?
C37 C36 H36 118.7 . . ?
C36 C37 C38 116.9(6) . . ?
C36 C37 C95 120.7(6) . . ?
C38 C37 C95 122.2(5) . . ?
C37 C38 H38 118.1 . . ?
C39 C38 C37 123.8(6) . . ?
C39 C38 H38 118.1 . . ?
C34 C39 C40 120.8(5) . . ?
C38 C39 C34 117.6(6) . . ?
C38 C39 C40 121.5(6) . . ?
C39 C40 C42 109.6(5) . . ?
C39 C40 C43 111.7(5) . . ?
C41 C40 C39 111.6(5) . . ?
C41 C40 C42 108.8(5) . . ?
C41 C40 C43 107.0(5) . . ?
C43 C40 C42 108.0(6) . . ?
C40 C41 H41A 109.5 . . ?
C40 C41 H41B 109.5 . . ?
C40 C41 H41C 109.5 . . ?
H41A C41 H41B 109.5 . . ?
H41A C41 H41C 109.5 . . ?
H41B C41 H41C 109.5 . . ?
C40 C42 H42A 109.5 . . ?
C40 C42 H42B 109.5 . . ?
C40 C42 H42C 109.5 . . ?
H42A C42 H42B 109.5 . . ?
H42A C42 H42C 109.5 . . ?
H42B C42 H42C 109.5 . . ?
C40 C43 H43A 109.5 . . ?
C40 C43 H43B 109.5 . . ?
C40 C43 H43C 109.5 . . ?
H43A C43 H43B 109.5 . . ?
H43A C43 H43C 109.5 . . ?
H43B C43 H43C 109.5 . . ?
N3 C44 C35 125.2(6) . . ?
N3 C44 H44 117.4 . . ?
C35 C44 H44 117.4 . . ?
N3 C45 C54 115.2(5) . . ?
C46 C45 N3 125.2(6) . . ?
C46 C45 C54 119.6(5) . . ?
C45 C46 H46 119.6 . . ?
C45 C46 C47 120.8(6) . . ?
C47 C46 H46 119.6 . . ?
C48 C47 C46 122.1(6) . . ?
C52 C47 C46 119.2(6) . . ?
C52 C47 C48 118.7(6) . . ?
C47 C48 H48 119.8 . . ?
C49 C48 C47 120.5(6) . . ?
C49 C48 H48 119.8 . . ?
C48 C49 H49 120.0 . . ?
C48 C49 C50 120.1(7) . . ?
C50 C49 H49 120.0 . . ?
C49 C50 H50 119.8 . . ?
C51 C50 C49 120.3(7) . . ?
C51 C50 H50 119.8 . . ?
C50 C51 H51 119.1 . . ?
C50 C51 C52 121.7(7) . . ?
C52 C51 H51 119.1 . . ?
C51 C52 C47 118.6(6) . . ?
C53 C52 C47 118.5(6) . . ?
C53 C52 C51 122.8(6) . . ?
C52 C53 H53 119.2 . . ?
C54 C53 C52 121.5(6) . . ?
C54 C53 H53 119.2 . . ?
N4 C54 C45 115.4(5) . . ?
C53 C54 N4 124.3(6) . . ?
C53 C54 C45 120.2(6) . . ?
N4 C55 H55 116.2 . . ?
N4 C55 C57 127.6(6) . . ?
C57 C55 H55 116.2 . . ?
O4 C56 C57 122.5(6) . . ?
O4 C56 C61 119.5(5) . . ?
C57 C56 C61 118.0(5) . . ?
C56 C57 C55 125.0(6) . . ?
C58 C57 C55 114.5(5) . . ?
C58 C57 C56 120.5(6) . . ?
C57 C58 H58 119.2 . . ?
C59 C58 C57 121.6(6) . . ?
C59 C58 H58 119.2 . . ?
C58 C59 C60 118.1(6) . . ?
C58 C59 C80 119.5(5) . . ?
C60 C59 C80 122.4(6) . . ?
C59 C60 H60 118.2 . . ?
C61 C60 C59 123.6(6) . . ?
C61 C60 H60 118.2 . . ?
C56 C61 C62 119.8(5) . . ?
C60 C61 C56 118.1(5) . . ?
C60 C61 C62 122.0(6) . . ?
C63 C62 C61 110.3(5) . . ?
C64 C62 C61 111.4(5) . . ?
C64 C62 C63 107.0(6) . . ?
C65 C62 C61 109.2(5) . . ?
C65 C62 C63 108.6(6) . . ?
C65 C62 C64 110.3(5) . . ?
C62 C63 H63A 109.5 . . ?
C62 C63 H63B 109.5 . . ?
C62 C63 H63C 109.5 . . ?
H63A C63 H63B 109.5 . . ?
H63A C63 H63C 109.5 . . ?
H63B C63 H63C 109.5 . . ?
C62 C64 H64A 109.5 . . ?
C62 C64 H64B 109.5 . . ?
C62 C64 H64C 109.5 . . ?
H64A C64 H64B 109.5 . . ?
H64A C64 H64C 109.5 . . ?
H64B C64 H64C 109.5 . . ?
C62 C65 H65A 109.5 . . ?
C62 C65 H65B 109.5 . . ?
C62 C65 H65C 109.5 . . ?
H65A C65 H65B 109.5 . . ?
H65A C65 H65C 109.5 . . ?
H65B C65 H65C 109.5 . . ?
In2 C66 H66A 109.5 . . ?
In2 C66 H66B 109.5 . . ?
In2 C66 H66C 109.5 . . ?
H66A C66 H66B 109.5 . . ?
H66A C66 H66C 109.5 . . ?
H66B C66 H66C 109.5 . . ?
C68 C67 C4 118.3(5) . . ?
C68 C67 C72 117.3(6) . . ?
C72 C67 C4 124.3(5) . . ?
C67 C68 H68 119.6 . . ?
C67 C68 C69 120.7(6) . . ?
C69 C68 H68 119.6 . . ?
C68 C69 H69 119.9 . . ?
C70 C69 C68 120.2(6) . . ?
C70 C69 H69 119.9 . . ?
C69 C70 H70 119.1 . . ?
C69 C70 C71 121.8(6) . . ?
C71 C70 H70 119.1 . . ?
C70 C71 C72 117.2(6) . . ?
C70 C71 C73 119.6(6) . . ?
C72 C71 C73 123.2(6) . . ?
O5 C72 C67 115.5(5) . . ?
O5 C72 C71 121.7(5) . . ?
C71 C72 C67 122.8(6) . . ?
C74 C73 C71 109.6(5) . . ?
C75 C73 C71 109.2(6) . . ?
C75 C73 C74 110.5(6) . . ?
C76 C73 C71 109.8(5) . . ?
C76 C73 C74 108.3(5) . . ?
C76 C73 C75 109.5(6) . . ?
C73 C74 H74A 109.5 . . ?
C73 C74 H74B 109.5 . . ?
C73 C74 H74C 109.5 . . ?
H74A C74 H74B 109.5 . . ?
H74A C74 H74C 109.5 . . ?
H74B C74 H74C 109.5 . . ?
C73 C75 H75A 109.5 . . ?
C73 C75 H75B 109.5 . . ?
C73 C75 H75C 109.5 . . ?
H75A C75 H75B 109.5 . . ?
H75A C75 H75C 109.5 . . ?
H75B C75 H75C 109.5 . . ?
C77 C76 C73 121.3(5) . . ?
C77 C76 C81 116.0(6) . . ?
C81 C76 C73 122.7(5) . . ?
C76 C77 H77 118.8 . . ?
C78 C77 C76 122.3(6) . . ?
C78 C77 H77 118.8 . . ?
C77 C78 H78 119.9 . . ?
C79 C78 C77 120.2(6) . . ?
C79 C78 H78 119.9 . . ?
C78 C79 H79 120.0 . . ?
C78 C79 C80 119.9(6) . . ?
C80 C79 H79 120.0 . . ?
C79 C80 C59 119.0(5) . . ?
C81 C80 C59 122.1(5) . . ?
C81 C80 C79 118.6(5) . . ?
O5 C81 C76 122.0(5) . . ?
O5 C81 C80 114.9(5) . . ?
C80 C81 C76 123.0(5) . . ?
C83 C82 C26 118.7(5) . . ?
C87 C82 C26 124.3(5) . . ?
C87 C82 C83 117.0(5) . . ?
C82 C83 H83 119.4 . . ?
C84 C83 C82 121.3(6) . . ?
C84 C83 H83 119.4 . . ?
C83 C84 H84 120.0 . . ?
C85 C84 C83 120.1(6) . . ?
C85 C84 H84 120.0 . . ?
C84 C85 H85 119.7 . . ?
C84 C85 C86 120.6(6) . . ?
C86 C85 H85 119.7 . . ?
C85 C86 C87 118.5(6) . . ?
C85 C86 C88 123.7(5) . . ?
C87 C86 C88 117.9(5) . . ?
O6 C87 C82 117.7(5) . . ?
O6 C87 C86 119.7(5) . . ?
C82 C87 C86 122.6(5) . . ?
C86 C88 C89 107.3(5) . . ?
C86 C88 C90 112.8(5) . . ?
C90 C88 C89 109.2(5) . . ?
C91 C88 C86 106.9(5) . . ?
C91 C88 C89 107.8(5) . . ?
C91 C88 C90 112.6(5) . . ?
C88 C89 H89A 109.5 . . ?
C88 C89 H89B 109.5 . . ?
C88 C89 H89C 109.5 . . ?
H89A C89 H89B 109.5 . . ?
H89A C89 H89C 109.5 . . ?
H89B C89 H89C 109.5 . . ?
C88 C90 H90A 109.5 . . ?
C88 C90 H90B 109.5 . . ?
C88 C90 H90C 109.5 . . ?
H90A C90 H90B 109.5 . . ?
H90A C90 H90C 109.5 . . ?
H90B C90 H90C 109.5 . . ?
C92 C91 C88 124.6(6) . . ?
C92 C91 C96 117.3(6) . . ?
C96 C91 C88 117.9(5) . . ?
C91 C92 H92 119.4 . . ?
C93 C92 C91 121.2(6) . . ?
C93 C92 H92 119.4 . . ?
C92 C93 H93 120.2 . . ?
C94 C93 C92 119.5(6) . . ?
C94 C93 H93 120.2 . . ?
C93 C94 H94 119.0 . . ?
C93 C94 C95 121.9(6) . . ?
C95 C94 H94 119.0 . . ?
C94 C95 C37 120.0(5) . . ?
C96 C95 C37 123.6(6) . . ?
C96 C95 C94 116.4(6) . . ?
O6 C96 C91 119.1(5) . . ?
O6 C96 C95 117.8(5) . . ?
C91 C96 C95 123.2(6) . . ?
H97A C97 H97B 109.5 . . ?
H97A C97 H97C 109.5 . . ?
H97B C97 H97C 109.5 . . ?
C98 C97 H97A 109.5 . . ?
C98 C97 H97B 109.5 . . ?
C98 C97 H97C 109.5 . . ?
C97 C98 H98A 107.0 . . ?
C97 C98 H98B 107.0 . . ?
H98A C98 H98B 106.7 . . ?
C99 C98 C97 121.3(12) . . ?
C99 C98 H98A 107.0 . . ?
C99 C98 H98B 107.0 . . ?
C98 C99 C99 126.2(14) . 2_765 ?
C98 C99 H99A 105.8 . . ?
C98 C99 H99B 105.8 . . ?
C99 C99 H99A 105.8 2_765 . ?
C99 C99 H99B 105.8 2_765 . ?
H99A C99 H99B 106.2 . . ?
C100 C100 H10D 108.6 2_876 . ?
C100 C100 H10E 108.6 2_876 . ?
H10D C100 H10E 107.6 . . ?
C101 C100 C100 114.7(10) . 2_876 ?
C101 C100 H10D 108.6 . . ?
C101 C100 H10E 108.6 . . ?
C100 C101 H10F 108.9 . . ?
C100 C101 H10G 108.9 . . ?
C100 C101 C102 113.3(9) . . ?
H10F C101 H10G 107.7 . . ?
C102 C101 H10F 108.9 . . ?
C102 C101 H10G 108.9 . . ?
C101 C102 H10H 109.5 . . ?
C101 C102 H10I 109.5 . . ?
C101 C102 H10J 109.5 . . ?
H10H C102 H10I 109.5 . . ?
H10H C102 H10J 109.5 . . ?
H10I C102 H10J 109.5 . . ?
H1AA C1A H1AB 109.5 . . ?
H1AA C1A H1AC 109.5 . . ?
H1AB C1A H1AC 109.5 . . ?
C1B C1A H1AA 109.5 . . ?
C1B C1A H1AB 109.5 . . ?
C1B C1A H1AC 109.5 . . ?
C1A C1B H1BA 107.9 . . ?
C1A C1B H1BB 107.9 . . ?
H1BA C1B H1BB 107.2 . . ?
C1C C1B C1A 117.4(12) . . ?
C1C C1B H1BA 107.9 . . ?
C1C C1B H1BB 107.9 . . ?
C1B C1C H1CA 108.6 . . ?
C1B C1C H1CB 108.6 . . ?
C1B C1C C1D 114.5(12) . . ?
H1CA C1C H1CB 107.6 . . ?
C1D C1C H1CA 108.6 . . ?
C1D C1C H1CB 108.6 . . ?
C1C C1D H1DA 108.1 . . ?
C1C C1D H1DB 108.1 . . ?
H1DA C1D H1DB 107.3 . . ?
C1E C1D C1C 116.6(13) . . ?
C1E C1D H1DA 108.1 . . ?
C1E C1D H1DB 108.1 . . ?
C1D C1E H1EA 110.1 . . ?
C1D C1E H1EB 110.1 . . ?
C1D C1E C1F 107.9(14) . . ?
H1EA C1E H1EB 108.4 . . ?
C1F C1E H1EA 110.1 . . ?
C1F C1E H1EB 110.1 . . ?
C1E C1F H1FA 109.5 . . ?
C1E C1F H1FB 109.5 . . ?
C1E C1F H1FC 109.5 . . ?
H1FA C1F H1FB 109.5 . . ?
H1FA C1F H1FC 109.5 . . ?
H1FB C1F H1FC 109.5 . . ?

loop_
_geom_bond_atom_site_label_1
_geom_bond_atom_site_label_2
_geom_bond_distance
_geom_bond_site_symmetry_2
_geom_bond_publ_flag
In1 O1 2.087(4) . ?
In1 O2 2.087(4) . ?
In1 N1 2.267(5) . ?
In1 N2 2.228(5) . ?
In1 C33 2.135(6) . ?
In2 O3 2.083(4) . ?
In2 O4 2.088(4) . ?
In2 N3 2.275(5) . ?
In2 N4 2.222(5) . ?
In2 C66 2.131(7) . ?
O1 C1 1.313(7) . ?
O2 C23 1.306(7) . ?
O3 C34 1.313(7) . ?
O4 C56 1.303(7) . ?
O5 C72 1.378(7) . ?
O5 C81 1.387(7) . ?
O6 C87 1.384(7) . ?
O6 C96 1.392(7) . ?
N1 C11 1.290(7) . ?
N1 C12 1.423(8) . ?
N2 C21 1.418(7) . ?
N2 C22 1.310(7) . ?
N3 C44 1.288(7) . ?
N3 C45 1.428(7) . ?
N4 C54 1.427(8) . ?
N4 C55 1.300(7) . ?
C1 C2 1.438(8) . ?
C1 C6 1.425(8) . ?
C2 C3 1.401(8) . ?
C2 C11 1.429(8) . ?
C3 H3 0.9500 . ?
C3 C4 1.392(8) . ?
C4 C5 1.420(8) . ?
C4 C67 1.500(8) . ?
C5 H5 0.9500 . ?
C5 C6 1.374(8) . ?
C6 C7 1.542(8) . ?
C7 C8 1.527(10) . ?
C7 C9 1.525(9) . ?
C7 C10 1.548(9) . ?
C8 H8A 0.9800 . ?
C8 H8B 0.9800 . ?
C8 H8C 0.9800 . ?
C9 H9A 0.9800 . ?
C9 H9B 0.9800 . ?
C9 H9C 0.9800 . ?
C10 H10A 0.9800 . ?
C10 H10B 0.9800 . ?
C10 H10C 0.9800 . ?
C11 H11 0.9500 . ?
C12 C13 1.370(8) . ?
C12 C21 1.444(8) . ?
C13 H13 0.9500 . ?
C13 C14 1.408(8) . ?
C14 C15 1.420(8) . ?
C14 C19 1.405(9) . ?
C15 H15 0.9500 . ?
C15 C16 1.371(9) . ?
C16 H16 0.9500 . ?
C16 C17 1.408(10) . ?
C17 H17 0.9500 . ?
C17 C18 1.361(9) . ?
C18 H18 0.9500 . ?
C18 C19 1.428(9) . ?
C19 C20 1.419(8) . ?
C20 H20 0.9500 . ?
C20 C21 1.365(8) . ?
C22 H22 0.9500 . ?
C22 C28 1.421(8) . ?
C23 C24 1.427(8) . ?
C23 C28 1.428(8) . ?
C24 C25 1.386(8) . ?
C24 C29 1.536(9) . ?
C25 H25 0.9500 . ?
C25 C26 1.413(9) . ?
C26 C27 1.370(8) . ?
C26 C82 1.492(8) . ?
C27 H27 0.9500 . ?
C27 C28 1.417(8) . ?
C29 C30 1.548(10) . ?
C29 C31 1.529(9) . ?
C29 C32 1.533(9) . ?
C30 H30A 0.9800 . ?
C30 H30B 0.9800 . ?
C30 H30C 0.9800 . ?
C31 H31A 0.9800 . ?
C31 H31B 0.9800 . ?
C31 H31C 0.9800 . ?
C32 H32A 0.9800 . ?
C32 H32B 0.9800 . ?
C32 H32C 0.9800 . ?
C33 H33A 0.9800 . ?
C33 H33B 0.9800 . ?
C33 H33C 0.9800 . ?
C34 C35 1.423(8) . ?
C34 C39 1.434(8) . ?
C35 C36 1.398(8) . ?
C35 C44 1.428(8) . ?
C36 H36 0.9500 . ?
C36 C37 1.381(8) . ?
C37 C38 1.411(8) . ?
C37 C95 1.490(8) . ?
C38 H38 0.9500 . ?
C38 C39 1.402(8) . ?
C39 C40 1.537(9) . ?
C40 C41 1.537(8) . ?
C40 C42 1.548(9) . ?
C40 C43 1.539(9) . ?
C41 H41A 0.9800 . ?
C41 H41B 0.9800 . ?
C41 H41C 0.9800 . ?
C42 H42A 0.9800 . ?
C42 H42B 0.9800 . ?
C42 H42C 0.9800 . ?
C43 H43A 0.9800 . ?
C43 H43B 0.9800 . ?
C43 H43C 0.9800 . ?
C44 H44 0.9500 . ?
C45 C46 1.349(9) . ?
C45 C54 1.431(8) . ?
C46 H46 0.9500 . ?
C46 C47 1.430(8) . ?
C47 C48 1.425(9) . ?
C47 C52 1.418(9) . ?
C48 H48 0.9500 . ?
C48 C49 1.369(9) . ?
C49 H49 0.9500 . ?
C49 C50 1.406(10) . ?
C50 H50 0.9500 . ?
C50 C51 1.353(10) . ?
C51 H51 0.9500 . ?
C51 C52 1.403(9) . ?
C52 C53 1.400(9) . ?
C53 H53 0.9500 . ?
C53 C54 1.360(8) . ?
C55 H55 0.9500 . ?
C55 C57 1.435(8) . ?
C56 C57 1.432(8) . ?
C56 C61 1.435(9) . ?
C57 C58 1.403(8) . ?
C58 H58 0.9500 . ?
C58 C59 1.356(9) . ?
C59 C60 1.414(8) . ?
C59 C80 1.495(8) . ?
C60 H60 0.9500 . ?
C60 C61 1.382(8) . ?
C61 C62 1.552(8) . ?
C62 C63 1.543(9) . ?
C62 C64 1.523(9) . ?
C62 C65 1.516(9) . ?
C63 H63A 0.9800 . ?
C63 H63B 0.9800 . ?
C63 H63C 0.9800 . ?
C64 H64A 0.9800 . ?
C64 H64B 0.9800 . ?
C64 H64C 0.9800 . ?
C65 H65A 0.9800 . ?
C65 H65B 0.9800 . ?
C65 H65C 0.9800 . ?
C66 H66A 0.9800 . ?
C66 H66B 0.9800 . ?
C66 H66C 0.9800 . ?
C67 C68 1.387(9) . ?
C67 C72 1.409(8) . ?
C68 H68 0.9500 . ?
C68 C69 1.387(9) . ?
C69 H69 0.9500 . ?
C69 C70 1.369(9) . ?
C70 H70 0.9500 . ?
C70 C71 1.386(9) . ?
C71 C72 1.387(8) . ?
C71 C73 1.539(9) . ?
C73 C74 1.534(9) . ?
C73 C75 1.527(9) . ?
C73 C76 1.515(9) . ?
C74 H74A 0.9800 . ?
C74 H74B 0.9800 . ?
C74 H74C 0.9800 . ?
C75 H75A 0.9800 . ?
C75 H75B 0.9800 . ?
C75 H75C 0.9800 . ?
C76 C77 1.396(8) . ?
C76 C81 1.400(8) . ?
C77 H77 0.9500 . ?
C77 C78 1.381(9) . ?
C78 H78 0.9500 . ?
C78 C79 1.379(9) . ?
C79 H79 0.9500 . ?
C79 C80 1.397(8) . ?
C80 C81 1.390(8) . ?
C82 C83 1.393(8) . ?
C82 C87 1.389(8) . ?
C83 H83 0.9500 . ?
C83 C84 1.390(9) . ?
C84 H84 0.9500 . ?
C84 C85 1.370(9) . ?
C85 H85 0.9500 . ?
C85 C86 1.385(8) . ?
C86 C87 1.392(8) . ?
C86 C88 1.526(8) . ?
C88 C89 1.540(9) . ?
C88 C90 1.533(8) . ?
C88 C91 1.519(9) . ?
C89 H89A 0.9800 . ?
C89 H89B 0.9800 . ?
C89 H89C 0.9800 . ?
C90 H90A 0.9800 . ?
C90 H90B 0.9800 . ?
C90 H90C 0.9800 . ?
C91 C92 1.391(9) . ?
C91 C96 1.394(8) . ?
C92 H92 0.9500 . ?
C92 C93 1.385(9) . ?
C93 H93 0.9500 . ?
C93 C94 1.378(8) . ?
C94 H94 0.9500 . ?
C94 C95 1.397(9) . ?
C95 C96 1.396(8) . ?
C97 H97A 0.9800 . ?
C97 H97B 0.9800 . ?
C97 H97C 0.9800 . ?
C97 C98 1.478(13) . ?
C98 H98A 0.9900 . ?
C98 H98B 0.9900 . ?
C98 C99 1.392(13) . ?
C99 C99 1.475(16) 2_765 ?
C99 H99A 0.9900 . ?
C99 H99B 0.9900 . ?
C100 C100 1.528(17) 2_876 ?
C100 H10D 0.9900 . ?
C100 H10E 0.9900 . ?
C100 C101 1.519(13) . ?
C101 H10F 0.9900 . ?
C101 H10G 0.9900 . ?
C101 C102 1.521(13) . ?
C102 H10H 0.9800 . ?
C102 H10I 0.9800 . ?
C102 H10J 0.9800 . ?
C1A H1AA 0.9800 . ?
C1A H1AB 0.9800 . ?
C1A H1AC 0.9800 . ?
C1A C1B 1.477(10) . ?
C1B H1BA 0.9900 . ?
C1B H1BB 0.9900 . ?
C1B C1C 1.476(11) . ?
C1C H1CA 0.9900 . ?
C1C H1CB 0.9900 . ?
C1C C1D 1.481(11) . ?
C1D H1DA 0.9900 . ?
C1D H1DB 0.9900 . ?
C1D C1E 1.463(11) . ?
C1E H1EA 0.9900 . ?
C1E H1EB 0.9900 . ?
C1E C1F 1.474(12) . ?
C1F H1FA 0.9800 . ?
C1F H1FB 0.9800 . ?
C1F H1FC 0.9800 . ?

loop_
_geom_torsion_atom_site_label_1
_geom_torsion_atom_site_label_2
_geom_torsion_atom_site_label_3
_geom_torsion_atom_site_label_4
_geom_torsion
_geom_torsion_site_symmetry_1
_geom_torsion_site_symmetry_2
_geom_torsion_site_symmetry_3
_geom_torsion_site_symmetry_4
_geom_torsion_publ_flag
In1 O1 C1 C2 46.7(7) . . . . ?
In1 O1 C1 C6 -136.2(5) . . . . ?
In1 O2 C23 C24 172.6(4) . . . . ?
In1 O2 C23 C28 -9.9(9) . . . . ?
In1 N1 C11 C2 -9.6(9) . . . . ?
In1 N1 C12 C13 -157.7(5) . . . . ?
In1 N1 C12 C21 19.3(6) . . . . ?
In1 N2 C21 C12 -24.9(6) . . . . ?
In1 N2 C21 C20 151.9(5) . . . . ?
In1 N2 C22 C28 -3.4(9) . . . . ?
In2 O3 C34 C35 52.1(7) . . . . ?
In2 O3 C34 C39 -129.8(5) . . . . ?
In2 O4 C56 C57 -7.3(9) . . . . ?
In2 O4 C56 C61 172.4(4) . . . . ?
In2 N3 C44 C35 -3.3(9) . . . . ?
In2 N3 C45 C46 -156.9(5) . . . . ?
In2 N3 C45 C54 22.0(6) . . . . ?
In2 N4 C54 C45 -23.7(7) . . . . ?
In2 N4 C54 C53 153.2(5) . . . . ?
In2 N4 C55 C57 -7.3(9) . . . . ?
O1 C1 C2 C3 178.2(5) . . . . ?
O1 C1 C2 C11 -0.7(9) . . . . ?
O1 C1 C6 C5 178.6(5) . . . . ?
O1 C1 C6 C7 -1.4(9) . . . . ?
O2 C23 C24 C25 178.6(5) . . . . ?
O2 C23 C24 C29 0.9(9) . . . . ?
O2 C23 C28 C22 -2.2(10) . . . . ?
O2 C23 C28 C27 -177.4(5) . . . . ?
O3 C34 C35 C36 174.4(5) . . . . ?
O3 C34 C35 C44 -8.5(9) . . . . ?
O3 C34 C39 C38 -178.0(5) . . . . ?
O3 C34 C39 C40 5.1(8) . . . . ?
O4 C56 C57 C55 -0.8(9) . . . . ?
O4 C56 C57 C58 179.7(5) . . . . ?
O4 C56 C61 C60 -179.8(5) . . . . ?
O4 C56 C61 C62 -3.3(8) . . . . ?
N1 C12 C13 C14 173.4(6) . . . . ?
N1 C12 C21 N2 3.4(8) . . . . ?
N1 C12 C21 C20 -173.6(5) . . . . ?
N2 C22 C28 C23 8.7(10) . . . . ?
N2 C22 C28 C27 -175.8(6) . . . . ?
N3 C45 C46 C47 178.8(6) . . . . ?
N3 C45 C54 N4 0.5(8) . . . . ?
N3 C45 C54 C53 -176.5(6) . . . . ?
N4 C55 C57 C56 8.4(10) . . . . ?
N4 C55 C57 C58 -172.1(6) . . . . ?
C1 C2 C3 C4 4.3(9) . . . . ?
C1 C2 C11 N1 -17.5(10) . . . . ?
C1 C6 C7 C8 -63.7(7) . . . . ?
C1 C6 C7 C9 59.8(8) . . . . ?
C1 C6 C7 C10 178.9(6) . . . . ?
C2 C1 C6 C5 -4.3(9) . . . . ?
C2 C1 C6 C7 175.7(5) . . . . ?
C2 C3 C4 C5 -6.2(9) . . . . ?
C2 C3 C4 C67 165.0(6) . . . . ?
C3 C2 C11 N1 163.5(6) . . . . ?
C3 C4 C5 C6 3.0(9) . . . . ?
C3 C4 C67 C68 -133.1(7) . . . . ?
C3 C4 C67 C72 41.8(9) . . . . ?
C4 C5 C6 C1 2.3(9) . . . . ?
C4 C5 C6 C7 -177.7(6) . . . . ?
C4 C67 C68 C69 174.6(6) . . . . ?
C4 C67 C72 O5 7.6(9) . . . . ?
C4 C67 C72 C71 -175.0(6) . . . . ?
C5 C4 C67 C68 37.9(8) . . . . ?
C5 C4 C67 C72 -147.2(6) . . . . ?
C5 C6 C7 C8 116.2(7) . . . . ?
C5 C6 C7 C9 -120.3(7) . . . . ?
C5 C6 C7 C10 -1.2(9) . . . . ?
C6 C1 C2 C3 1.2(9) . . . . ?
C6 C1 C2 C11 -177.8(6) . . . . ?
C11 N1 C12 C13 7.4(10) . . . . ?
C11 N1 C12 C21 -175.6(6) . . . . ?
C11 C2 C3 C4 -176.7(6) . . . . ?
C12 N1 C11 C2 -173.3(6) . . . . ?
C12 C13 C14 C15 -178.4(6) . . . . ?
C12 C13 C14 C19 1.0(9) . . . . ?
C13 C12 C21 N2 -179.4(5) . . . . ?
C13 C12 C21 C20 3.7(9) . . . . ?
C13 C14 C15 C16 178.1(6) . . . . ?
C13 C14 C19 C18 -178.2(6) . . . . ?
C13 C14 C19 C20 1.5(9) . . . . ?
C14 C15 C16 C17 1.4(10) . . . . ?
C14 C19 C20 C21 -1.4(9) . . . . ?
C15 C14 C19 C18 1.2(9) . . . . ?
C15 C14 C19 C20 -179.0(6) . . . . ?
C15 C16 C17 C18 -1.6(10) . . . . ?
C16 C17 C18 C19 1.5(10) . . . . ?
C17 C18 C19 C14 -1.3(9) . . . . ?
C17 C18 C19 C20 178.9(6) . . . . ?
C18 C19 C20 C21 178.4(6) . . . . ?
C19 C14 C15 C16 -1.3(9) . . . . ?
C19 C20 C21 N2 -178.0(5) . . . . ?
C19 C20 C21 C12 -1.3(9) . . . . ?
C21 N2 C22 C28 177.1(6) . . . . ?
C21 C12 C13 C14 -3.5(9) . . . . ?
C22 N2 C21 C12 154.7(5) . . . . ?
C22 N2 C21 C20 -28.5(9) . . . . ?
C23 C24 C25 C26 -1.2(9) . . . . ?
C23 C24 C29 C30 63.1(8) . . . . ?
C23 C24 C29 C31 -178.4(6) . . . . ?
C23 C24 C29 C32 -58.1(8) . . . . ?
C24 C23 C28 C22 175.3(6) . . . . ?
C24 C23 C28 C27 0.0(9) . . . . ?
C24 C25 C26 C27 0.2(9) . . . . ?
C24 C25 C26 C82 178.5(6) . . . . ?
C25 C24 C29 C30 -114.4(7) . . . . ?
C25 C24 C29 C31 4.0(9) . . . . ?
C25 C24 C29 C32 124.4(6) . . . . ?
C25 C26 C27 C28 1.0(9) . . . . ?
C25 C26 C82 C83 -43.0(8) . . . . ?
C25 C26 C82 C87 135.8(6) . . . . ?
C26 C27 C28 C22 -176.8(6) . . . . ?
C26 C27 C28 C23 -1.1(9) . . . . ?
C26 C82 C83 C84 178.3(6) . . . . ?
C26 C82 C87 O6 1.0(9) . . . . ?
C26 C82 C87 C86 -178.0(6) . . . . ?
C27 C26 C82 C83 135.2(7) . . . . ?
C27 C26 C82 C87 -46.0(9) . . . . ?
C28 C23 C24 C25 1.0(9) . . . . ?
C28 C23 C24 C29 -176.6(6) . . . . ?
C29 C24 C25 C26 176.5(6) . . . . ?
C34 C35 C36 C37 5.0(9) . . . . ?
C34 C35 C44 N3 -16.7(10) . . . . ?
C34 C39 C40 C41 -59.4(7) . . . . ?
C34 C39 C40 C42 61.2(7) . . . . ?
C34 C39 C40 C43 -179.1(6) . . . . ?
C35 C34 C39 C38 0.1(8) . . . . ?
C35 C34 C39 C40 -176.7(5) . . . . ?
C35 C36 C37 C38 -2.4(9) . . . . ?
C35 C36 C37 C95 171.8(5) . . . . ?
C36 C35 C44 N3 160.5(6) . . . . ?
C36 C37 C38 C39 -1.4(9) . . . . ?
C36 C37 C95 C94 -28.9(8) . . . . ?
C36 C37 C95 C96 152.7(6) . . . . ?
C37 C38 C39 C34 2.5(9) . . . . ?
C37 C38 C39 C40 179.3(5) . . . . ?
C37 C95 C96 O6 -7.6(9) . . . . ?
C37 C95 C96 C91 172.2(6) . . . . ?
C38 C37 C95 C94 145.0(6) . . . . ?
C38 C37 C95 C96 -33.4(9) . . . . ?
C38 C39 C40 C41 123.8(6) . . . . ?
C38 C39 C40 C42 -115.5(6) . . . . ?
C38 C39 C40 C43 4.1(8) . . . . ?
C39 C34 C35 C36 -3.7(9) . . . . ?
C39 C34 C35 C44 173.4(6) . . . . ?
C44 N3 C45 C46 16.4(10) . . . . ?
C44 N3 C45 C54 -164.7(6) . . . . ?
C44 C35 C36 C37 -172.4(5) . . . . ?
C45 N3 C44 C35 -176.0(6) . . . . ?
C45 C46 C47 C48 177.3(6) . . . . ?
C45 C46 C47 C52 -1.2(10) . . . . ?
C46 C45 C54 N4 179.4(6) . . . . ?
C46 C45 C54 C53 2.4(9) . . . . ?
C46 C47 C48 C49 179.1(6) . . . . ?
C46 C47 C52 C51 -178.1(6) . . . . ?
C46 C47 C52 C53 0.1(9) . . . . ?
C47 C48 C49 C50 0.7(11) . . . . ?
C47 C52 C53 C54 2.3(10) . . . . ?
C48 C47 C52 C51 3.3(9) . . . . ?
C48 C47 C52 C53 -178.5(6) . . . . ?
C48 C49 C50 C51 0.0(11) . . . . ?
C49 C50 C51 C52 1.1(12) . . . . ?
C50 C51 C52 C47 -2.8(11) . . . . ?
C50 C51 C52 C53 179.1(7) . . . . ?
C51 C52 C53 C54 -179.6(6) . . . . ?
C52 C47 C48 C49 -2.4(10) . . . . ?
C52 C53 C54 N4 179.7(6) . . . . ?
C52 C53 C54 C45 -3.6(10) . . . . ?
C54 N4 C55 C57 178.1(5) . . . . ?
C54 C45 C46 C47 0.0(10) . . . . ?
C55 N4 C54 C45 151.5(6) . . . . ?
C55 N4 C54 C53 -31.6(9) . . . . ?
C55 C57 C58 C59 179.2(6) . . . . ?
C56 C57 C58 C59 -1.2(9) . . . . ?
C56 C61 C62 C63 177.0(6) . . . . ?
C56 C61 C62 C64 58.4(7) . . . . ?
C56 C61 C62 C65 -63.7(7) . . . . ?
C57 C56 C61 C60 -0.1(8) . . . . ?
C57 C56 C61 C62 176.4(5) . . . . ?
C57 C58 C59 C60 2.3(9) . . . . ?
C57 C58 C59 C80 -176.8(5) . . . . ?
C58 C59 C60 C61 -2.4(9) . . . . ?
C58 C59 C80 C79 51.5(8) . . . . ?
C58 C59 C80 C81 -122.3(7) . . . . ?
C59 C60 C61 C56 1.3(9) . . . . ?
C59 C60 C61 C62 -175.1(6) . . . . ?
C59 C80 C81 O5 -3.4(9) . . . . ?
C59 C80 C81 C76 173.5(6) . . . . ?
C60 C59 C80 C79 -127.6(7) . . . . ?
C60 C59 C80 C81 58.6(9) . . . . ?
C60 C61 C62 C63 -6.7(9) . . . . ?
C60 C61 C62 C64 -125.3(6) . . . . ?
C60 C61 C62 C65 112.6(7) . . . . ?
C61 C56 C57 C55 179.5(5) . . . . ?
C61 C56 C57 C58 0.0(8) . . . . ?
C67 C4 C5 C6 -168.8(6) . . . . ?
C67 C68 C69 C70 0.5(11) . . . . ?
C68 C67 C72 O5 -177.5(6) . . . . ?
C68 C67 C72 C71 0.0(9) . . . . ?
C68 C69 C70 C71 0.5(11) . . . . ?
C69 C70 C71 C72 -1.2(10) . . . . ?
C69 C70 C71 C73 179.9(7) . . . . ?
C70 C71 C72 O5 178.2(6) . . . . ?
C70 C71 C72 C67 1.0(10) . . . . ?
C70 C71 C73 C74 -63.2(8) . . . . ?
C70 C71 C73 C75 58.0(8) . . . . ?
C70 C71 C73 C76 178.0(6) . . . . ?
C71 C73 C76 C77 -176.4(6) . . . . ?
C71 C73 C76 C81 3.7(8) . . . . ?
C72 O5 C81 C76 -1.0(8) . . . . ?
C72 O5 C81 C80 175.9(5) . . . . ?
C72 C67 C68 C69 -0.7(10) . . . . ?
C72 C71 C73 C74 117.9(7) . . . . ?
C72 C71 C73 C75 -120.9(7) . . . . ?
C72 C71 C73 C76 -0.9(9) . . . . ?
C73 C71 C72 O5 -2.9(10) . . . . ?
C73 C71 C72 C67 179.9(6) . . . . ?
C73 C76 C77 C78 179.8(6) . . . . ?
C73 C76 C81 O5 -3.0(9) . . . . ?
C73 C76 C81 C80 -179.7(6) . . . . ?
C74 C73 C76 C77 64.0(8) . . . . ?
C74 C73 C76 C81 -115.9(7) . . . . ?
C75 C73 C76 C77 -56.5(8) . . . . ?
C75 C73 C76 C81 123.6(7) . . . . ?
C76 C77 C78 C79 0.1(11) . . . . ?
C77 C76 C81 O5 177.1(6) . . . . ?
C77 C76 C81 C80 0.4(9) . . . . ?
C77 C78 C79 C80 0.0(10) . . . . ?
C78 C79 C80 C59 -173.9(6) . . . . ?
C78 C79 C80 C81 0.1(10) . . . . ?
C79 C80 C81 O5 -177.2(6) . . . . ?
C79 C80 C81 C76 -0.3(10) . . . . ?
C80 C59 C60 C61 176.7(6) . . . . ?
C81 O5 C72 C67 -178.6(5) . . . . ?
C81 O5 C72 C71 4.0(8) . . . . ?
C81 C76 C77 C78 -0.3(10) . . . . ?
C82 C26 C27 C28 -177.2(5) . . . . ?
C82 C83 C84 C85 0.3(10) . . . . ?
C83 C82 C87 O6 179.8(5) . . . . ?
C83 C82 C87 C86 0.8(9) . . . . ?
C83 C84 C85 C86 -0.4(10) . . . . ?
C84 C85 C86 C87 0.6(10) . . . . ?
C84 C85 C86 C88 -177.4(6) . . . . ?
C85 C86 C87 O6 -179.8(6) . . . . ?
C85 C86 C87 C82 -0.8(9) . . . . ?
C85 C86 C88 C89 99.6(7) . . . . ?
C85 C86 C88 C90 -20.7(9) . . . . ?
C85 C86 C88 C91 -144.9(6) . . . . ?
C86 C88 C91 C92 142.6(6) . . . . ?
C86 C88 C91 C96 -41.9(7) . . . . ?
C87 O6 C96 C91 28.7(8) . . . . ?
C87 O6 C96 C95 -151.5(5) . . . . ?
C87 C82 C83 C84 -0.5(9) . . . . ?
C87 C86 C88 C89 -78.4(7) . . . . ?
C87 C86 C88 C90 161.3(6) . . . . ?
C87 C86 C88 C91 37.0(8) . . . . ?
C88 C86 C87 O6 -1.7(8) . . . . ?
C88 C86 C87 C82 177.3(6) . . . . ?
C88 C91 C92 C93 172.6(6) . . . . ?
C88 C91 C96 O6 11.3(8) . . . . ?
C88 C91 C96 C95 -168.5(6) . . . . ?
C89 C88 C91 C92 -102.3(7) . . . . ?
C89 C88 C91 C96 73.2(7) . . . . ?
C90 C88 C91 C92 18.2(9) . . . . ?
C90 C88 C91 C96 -166.3(5) . . . . ?
C91 C92 C93 C94 -2.2(9) . . . . ?
C92 C91 C96 O6 -172.8(5) . . . . ?
C92 C91 C96 C95 7.3(9) . . . . ?
C92 C93 C94 C95 3.3(9) . . . . ?
C93 C94 C95 C37 -177.7(6) . . . . ?
C93 C94 C95 C96 0.8(9) . . . . ?
C94 C95 C96 O6 173.9(5) . . . . ?
C94 C95 C96 C91 -6.3(9) . . . . ?
C95 C37 C38 C39 -175.5(5) . . . . ?
C96 O6 C87 C82 147.2(5) . . . . ?
C96 O6 C87 C86 -33.8(8) . . . . ?
C96 C91 C92 C93 -2.9(9) . . . . ?
C97 C98 C99 C99 175.6(11) . . . 2_765 ?
C100 C100 C101 C102 -173.4(10) 2_876 . . . ?
C1A C1B C1C C1D 164.9(15) . . . . ?
C1B C1C C1D C1E 171.9(15) . . . . ?
C1C C1D C1E C1F 65(2) . . . . ?
